data_7063962
loop_
_publ_author_name
Basree,
'Ali, Arif'
'Sepay, Nayim'
'Nayak, Ganesh Chandra'
'Siddiqui, Kafeel Ahmad'
'Ahmad, Musheer'

_publ_section_title
;
 DFT-assisted investigation of a 2D Zn(ii)-based coordination polymer, and
 its composite for supercapacitor and sensor uses
;
_journal_issue 35
_journal_name_full 'New Journal of Chemistry'
_journal_page_first 15105
_journal_page_last 15118
_journal_paper_doi 10.1039/D5NJ01894C
_journal_volume 49
_journal_year 2025
_chemical_formula_moiety 'C8 H7 N O5 Zn'
_chemical_formula_sum 'C8 H7 N O5 Zn'
_chemical_formula_weight 262.54
_space_group_crystal_system monoclinic
_space_group_IT_number 14
_space_group_name_Hall '-P 2yn'
_space_group_name_H-M_alt 'P 1 21/n 1'
_symmetry_Int_Tables_number 14
_atom_sites_solution_primary iterative
_audit_creation_date 2024-03-15
_audit_creation_method
;
Olex2 1.2
(compiled 2018.05.29 svn.r3508 for OlexSys, GUI svn.r5506)
;
_audit_update_record
;
2025-04-29 deposited with the CCDC.	2025-07-24 downloaded from the CCDC.
;
_cell_angle_alpha 90
_cell_angle_beta 100.671(3)
_cell_angle_gamma 90
_cell_formula_units_Z 4
_cell_length_a 9.0461(2)
_cell_length_b 8.2689(2)
_cell_length_c 11.6430(3)
_cell_measurement_reflns_used 9871
_cell_measurement_temperature 293(2)
_cell_measurement_theta_max 26.7311
_cell_measurement_theta_min 2.8014
_cell_volume 855.85(4)
_computing_molecular_graphics 'Olex2 (Dolomanov et al., 2009)'
_computing_publication_material 'Olex2 (Dolomanov et al., 2009)'
_computing_structure_refinement 'olex2.refine (Bourhis et al., 2015)'
_computing_structure_solution 'olex2.solve (Bourhis et al., 2015)'
_diffrn_ambient_temperature 293(2)
_diffrn_measured_fraction_theta_full 0.9540
_diffrn_measured_fraction_theta_max 0.9540
_diffrn_measurement_device_type 'CrysAlisPro 1.171.40.82a (Rigaku Oxford Diffraction, 2020)'
_diffrn_radiation_type 'Mo K\a'
_diffrn_radiation_wavelength 0.71073
_diffrn_reflns_av_R_equivalents 0.0331
_diffrn_reflns_av_unetI/netI 0.0249
_diffrn_reflns_limit_h_max 11
_diffrn_reflns_limit_h_min -11
_diffrn_reflns_limit_k_max 10
_diffrn_reflns_limit_k_min -10
_diffrn_reflns_limit_l_max 15
_diffrn_reflns_limit_l_min -14
_diffrn_reflns_number 14113
_diffrn_reflns_theta_full 27.4495
_diffrn_reflns_theta_max 27.45
_diffrn_reflns_theta_min 2.63
_exptl_absorpt_coefficient_mu 2.870
_exptl_absorpt_correction_T_max 1.00000
_exptl_absorpt_correction_T_min 0.73095
_exptl_absorpt_correction_type multi-scan
_exptl_absorpt_process_details
;
CrysAlisPro 1.171.40.82a (Rigaku Oxford Diffraction, 2020)
Empirical absorption correction using spherical harmonics,
implemented in SCALE3 ABSPACK scaling algorithm.
;
_exptl_crystal_colour colourless
_exptl_crystal_colour_primary colourless
_exptl_crystal_density_diffrn 2.0374
_exptl_crystal_description block
_exptl_crystal_F_000 529.3916
_exptl_crystal_size_max 0.4
_exptl_crystal_size_mid 0.23
_exptl_crystal_size_min 0.16
_refine_diff_density_max 0.6929
_refine_diff_density_min -0.6225
_refine_diff_density_rms 0.0960
_refine_ls_d_res_high 0.7709
_refine_ls_d_res_low 7.7494
_refine_ls_goodness_of_fit_ref 1.0305
_refine_ls_hydrogen_treatment mixed
_refine_ls_matrix_type full
_refine_ls_number_constraints 12
_refine_ls_number_parameters 137
_refine_ls_number_reflns 1868
_refine_ls_number_restraints 0
_refine_ls_restrained_S_all 1.0305
_refine_ls_R_factor_all 0.0364
_refine_ls_R_factor_gt 0.0295
_refine_ls_shift/su_max 0.0002
_refine_ls_shift/su_mean 0.0000
_refine_ls_structure_factor_coef Fsqd
_refine_ls_weighting_details 'w=1/[\s^2^(Fo^2^)+(0.0324P)^2^+1.1463P] where P=(Fo^2^+2Fc^2^)/3'
_refine_ls_weighting_scheme calc
_refine_ls_wR_factor_gt 0.0715
_refine_ls_wR_factor_ref 0.0741
_reflns_Friedel_coverage 0.0
_reflns_limit_h_max 8
_reflns_limit_h_min -11
_reflns_limit_k_max 10
_reflns_limit_k_min 0
_reflns_limit_l_max 15
_reflns_limit_l_min -7
_reflns_number_gt 1590
_reflns_number_total 1868
_reflns_threshold_expression I>=2u(I)
_cod_data_source_file d5nj01894c2.cif
_cod_data_source_block zn
_cod_depositor_comments 'Adding full bibliography for 7063962.cif.'
_cod_database_code 7063962
_olex2_refinement_description
;
1. Fixed Uiso
 At 1.2 times of:
  All C(H) groups, All N(H,H) groups
 At 1.5 times of:
  All O(H,H) groups
2.a Rotating group:
 O5(H5a,H5b)
2.b Secondary CH2 refined with riding coordinates:
 N1(H1a,H1b)
2.c Aromatic/amide H refined with riding coordinates:
 C3(H3), C5(H5), C8(H8)
;
_olex2_submission_special_instructions 'No special instructions were received'

loop_
_space_group_symop_id
_space_group_symop_operation_xyz
1 x,y,z
2 -x+1/2,y+1/2,-z+1/2
3 -x,-y,-z
4 x-1/2,-y-1/2,z-1/2

loop_
_atom_site_label
_atom_site_type_symbol
_atom_site_fract_x
_atom_site_fract_y
_atom_site_fract_z
_atom_site_U_iso_or_equiv
_atom_site_adp_type
_atom_site_occupancy
_atom_site_refinement_flags_posn
Zn1 Zn 0.72036(4) 0.52823(4) 0.09070(3) 0.02616(12) Uani 1.000000 .
O2 O 0.5394(2) 0.7772(2) 0.20935(17) 0.0313(5) Uani 1.000000 .
O1 O 0.5729(2) 0.5128(2) 0.19378(19) 0.0322(5) Uani 1.000000 .
O4 O 0.1988(2) 0.1998(2) 0.53876(18) 0.0323(5) Uani 1.000000 .
O5 O 0.9217(2) 0.5632(2) 0.18467(18) 0.0329(5) Uani 1.000000 .
O3 O 0.3631(2) 0.1157(2) 0.43488(18) 0.0342(5) Uani 1.000000 .
N1 N 0.1360(2) 0.8012(3) 0.4701(2) 0.0261(5) Uani 1.000000 .
C6 C 0.3064(3) 0.3983(3) 0.4330(2) 0.0202(5) Uani 1.000000 .
C1 C 0.5170(3) 0.6363(3) 0.2365(2) 0.0225(5) Uani 1.000000 .
C2 C 0.4145(3) 0.5960(3) 0.3214(2) 0.0200(5) Uani 1.000000 .
C7 C 0.2910(3) 0.2269(3) 0.4701(2) 0.0220(5) Uani 1.000000 .
C8 C 0.4030(3) 0.4374(3) 0.3580(2) 0.0214(5) Uani 1.000000 .
C4 C 0.2302(3) 0.6771(3) 0.4343(2) 0.0215(5) Uani 1.000000 .
C5 C 0.2205(3) 0.5197(3) 0.4718(2) 0.0229(5) Uani 1.000000 .
C3 C 0.3284(3) 0.7164(3) 0.3597(2) 0.0212(5) Uani 1.000000 .
H3 H 0.3362(3) 0.8227(3) 0.3356(2) 0.0254(6) Uiso 1.000000 R
H5 H 0.1564(3) 0.4944(3) 0.5231(2) 0.0275(7) Uiso 1.000000 R
H8 H 0.4605(3) 0.3570(3) 0.3318(2) 0.0257(6) Uiso 1.000000 R
H5a H 0.9482(13) 0.4789(12) 0.2251(17) 0.0493(7) Uiso 1.000000 GR
H5b H 0.9178(6) 0.637(2) 0.2349(15) 0.0493(7) Uiso 1.000000 GR
H1a H 0.0614(2) 0.7505(3) 0.4972(2) 0.0313(6) Uiso 1.000000 R
H1b H 0.0930(2) 0.8544(3) 0.4050(2) 0.0313(6) Uiso 1.000000 R

loop_
_atom_site_aniso_label
_atom_site_aniso_U_11
_atom_site_aniso_U_22
_atom_site_aniso_U_33
_atom_site_aniso_U_12
_atom_site_aniso_U_13
_atom_site_aniso_U_23
Zn1 0.03156(19) 0.01765(17) 0.0350(2) -0.00324(13) 0.02113(14) -0.00133(13)
O2 0.0453(12) 0.0186(10) 0.0377(11) -0.0032(8) 0.0280(10) -0.0008(8)
O1 0.0423(12) 0.0207(10) 0.0431(12) -0.0005(8) 0.0329(10) -0.0024(9)
O4 0.0377(11) 0.0207(10) 0.0465(12) 0.0046(8) 0.0287(10) 0.0101(9)
O5 0.0386(11) 0.0244(10) 0.0391(12) 0.0004(9) 0.0165(9) -0.0013(9)
O3 0.0416(11) 0.0178(10) 0.0502(13) 0.0045(9) 0.0271(10) 0.0020(9)
N1 0.0284(11) 0.0184(11) 0.0367(13) 0.0029(9) 0.0197(10) 0.0002(10)
C6 0.0236(12) 0.0179(12) 0.0212(13) -0.0002(10) 0.0091(10) 0.0008(10)
C1 0.0252(13) 0.0223(13) 0.0231(13) -0.0005(10) 0.0128(11) -0.0030(11)
C2 0.0208(12) 0.0193(12) 0.0223(13) 0.0007(10) 0.0103(10) -0.0011(10)
C7 0.0234(12) 0.0190(13) 0.0257(14) -0.0005(10) 0.0097(11) 0.0022(11)
C8 0.0242(12) 0.0191(12) 0.0234(13) 0.0033(10) 0.0105(11) -0.0021(10)
C4 0.0237(12) 0.0183(13) 0.0248(13) 0.0009(10) 0.0107(11) -0.0026(10)
C5 0.0235(13) 0.0214(13) 0.0276(14) 0.0008(10) 0.0145(11) 0.0010(11)
C3 0.0248(12) 0.0164(12) 0.0251(13) 0.0007(10) 0.0116(11) 0.0002(10)

loop_
_atom_type_symbol
_atom_type_scat_dispersion_real
_atom_type_scat_dispersion_imag
_atom_type_scat_Cromer_Mann_a1
_atom_type_scat_Cromer_Mann_a2
_atom_type_scat_Cromer_Mann_a3
_atom_type_scat_Cromer_Mann_a4
_atom_type_scat_Cromer_Mann_b1
_atom_type_scat_Cromer_Mann_b2
_atom_type_scat_Cromer_Mann_b3
_atom_type_scat_Cromer_Mann_b4
_atom_type_scat_Cromer_Mann_c
_atom_type_scat_source
_atom_type_scat_dispersion_source
H 0.00000 0.00000 0.49300 0.32291 0.14019 0.04081 10.51090 26.12570 3.14236 57.79970 0.0030380000826 'International Tables Volume C Table 6.1.1.4 (pp. 500-502)' custom
C 0.00330 0.00160 2.31000 1.02000 1.58860 0.86500 20.84390 10.20750 0.56870 51.65120 0.215599998832 'International Tables Volume C Table 6.1.1.4 (pp. 500-502)' custom
Zn 0.28390 1.43010 14.07430 7.03180 5.16520 2.41000 3.26550 0.23330 10.31630 58.70970 1.30410003662 'International Tables Volume C Table 6.1.1.4 (pp. 500-502)' custom
O 0.01060 0.00600 3.04850 2.28680 1.54630 0.86700 13.27710 5.70110 0.32390 32.90890 0.250800013542 'International Tables Volume C Table 6.1.1.4 (pp. 500-502)' custom
N 0.00610 0.00330 12.21260 3.13220 2.01250 1.16630 0.00570 9.89330 28.99750 0.58260 -11.5290002823 'International Tables Volume C Table 6.1.1.4 (pp. 500-502)' custom

loop_
_geom_angle_atom_site_label_1
_geom_angle_atom_site_label_2
_geom_angle_atom_site_label_3
_geom_angle
_geom_angle_site_symmetry_1
_geom_angle_site_symmetry_3
_geom_angle_publ_flag
O4 Zn1 O1 94.89(8) 4_665 . ?
O5 Zn1 O1 109.57(9) . . ?
O5 Zn1 O4 109.83(8) . 4_665 ?
N1 Zn1 O1 104.90(9) 4_675 . ?
N1 Zn1 O4 116.50(9) 4_675 4_665 ?
N1 Zn1 O5 118.20(9) 4_675 . ?
C1 O1 Zn1 123.31(16) . . ?
C7 O4 Zn1 108.63(16) . 4_566 ?
C4 N1 Zn1 121.72(17) . 4_576 ?
C8 C6 C7 120.5(2) . . ?
C5 C6 C7 120.1(2) . . ?
C5 C6 C8 119.4(2) . . ?
O1 C1 O2 123.9(2) . . ?
C2 C1 O2 121.7(2) . . ?
C2 C1 O1 114.3(2) . . ?
C8 C2 C1 119.9(2) . . ?
C3 C2 C1 120.1(2) . . ?
C3 C2 C8 120.0(2) . . ?
O3 C7 O4 121.4(2) . . ?
C6 C7 O4 117.0(2) . . ?
C6 C7 O3 121.6(2) . . ?
C2 C8 C6 120.5(2) . . ?
C5 C4 N1 120.3(2) . . ?
C3 C4 N1 119.6(2) . . ?
C3 C4 C5 120.2(2) . . ?
C4 C5 C6 120.3(2) . . ?
C4 C3 C2 119.6(2) . . ?

loop_
_geom_bond_atom_site_label_1
_geom_bond_atom_site_label_2
_geom_bond_distance
_geom_bond_site_symmetry_2
_geom_bond_publ_flag
Zn1 O1 1.9571(18) . ?
Zn1 O4 1.9788(19) 4_665 ?
Zn1 O5 1.964(2) . ?
Zn1 N1 2.036(2) 4_675 ?
O2 C1 1.234(3) . ?
O1 C1 1.280(3) . ?
O4 C7 1.278(3) . ?
O3 C7 1.240(3) . ?
N1 C4 1.444(3) . ?
C6 C7 1.496(3) . ?
C6 C8 1.383(3) . ?
C6 C5 1.395(3) . ?
C1 C2 1.512(3) . ?
C2 C8 1.388(4) . ?
C2 C3 1.388(3) . ?
C4 C5 1.380(4) . ?
C4 C3 1.391(3) . ?
